data_2013926
loop_
_publ_author_name
'Lee, Clare'
'Harrison, William T. A.'

_publ_section_title
;
 The <i>catena</i>-arsenite chain anion,
 [AsO~2~]~<i>n~</i>^<i>n^{-</i>}: (H~3~NCH~2~CH~2~NH~3~)~0.5~[AsO~2~]
 and NaAsO~2~ (revisited)
;
_journal_issue 5
_journal_name_full 'Acta Crystallographica Section C'
_journal_page_first m215
_journal_page_last m218
_journal_paper_doi 10.1107/S0108270104007450
_journal_volume 60
_journal_year 2004
_chemical_formula_iupac '(C2 H10 N2) [As2 O4]n'
_chemical_formula_moiety 'C2 H10 N2 2+ , As2 O4 -'
_chemical_formula_sum 'C2 H10 As2 N2 O4'
_chemical_formula_weight 275.96
_chemical_name_systematic 'ethylenediammonium catena-arsenite'
_space_group_IT_number 15
_symmetry_cell_setting monoclinic
_symmetry_space_group_name_Hall '-I 2ya'
_symmetry_space_group_name_H-M 'I 1 2/a 1'
_atom_sites_solution_hydrogens geom
_atom_sites_solution_primary direct
_atom_sites_solution_secondary difmap
_audit_creation_method SHELXL97
_cell_angle_alpha 90.00
_cell_angle_beta 91.7380(10)
_cell_angle_gamma 90.00
_cell_formula_units_Z 4
_cell_length_a 12.7854(8)
_cell_length_b 4.6647(3)
_cell_length_c 13.3343(9)
_cell_measurement_reflns_used 2219
_cell_measurement_temperature 293(2)
_cell_measurement_theta_max 32.48
_cell_measurement_theta_min 3.06
_cell_volume 794.89(9)
_computing_cell_refinement 'SAINT (Bruker, 1999)'
_computing_data_collection 'SMART (Bruker, 1999)'
_computing_data_reduction SAINT
_computing_molecular_graphics 'ORTEP-3 (Farrugia, 1997) and ATOMS (Dowty, 1999)'
_computing_publication_material SHELXL97
_computing_structure_refinement 'SHELXL97 (Sheldrick, 1997)'
_computing_structure_solution 'SHELXS97 (Sheldrick, 1997)'
_diffrn_ambient_temperature 293(2)
_diffrn_measured_fraction_theta_full 0.993
_diffrn_measured_fraction_theta_max 0.993
_diffrn_measurement_device_type 'Bruker SMART 1000 CCD area-detector'
_diffrn_measurement_method \w
_diffrn_radiation_monochromator graphite
_diffrn_radiation_source 'fine-focus sealed tube'
_diffrn_radiation_type MoK\a
_diffrn_radiation_wavelength 0.71073
_diffrn_reflns_av_R_equivalents 0.0368
_diffrn_reflns_av_sigmaI/netI 0.0264
_diffrn_reflns_limit_h_max 19
_diffrn_reflns_limit_h_min -16
_diffrn_reflns_limit_k_max 5
_diffrn_reflns_limit_k_min -7
_diffrn_reflns_limit_l_max 20
_diffrn_reflns_limit_l_min -19
_diffrn_reflns_number 3520
_diffrn_reflns_theta_full 32.53
_diffrn_reflns_theta_max 32.53
_diffrn_reflns_theta_min 3.06
_diffrn_standards_number 0
_exptl_absorpt_coefficient_mu 8.373
_exptl_absorpt_correction_T_max 0.850
_exptl_absorpt_correction_T_min 0.131
_exptl_absorpt_correction_type multi-scan
_exptl_absorpt_process_details '(SADABS; Bruker, 1999)'
_exptl_crystal_colour colourless
_exptl_crystal_density_diffrn 2.306
_exptl_crystal_density_meas ?
_exptl_crystal_density_method 'not measured'
_exptl_crystal_description plate
_exptl_crystal_F_000 536
_exptl_crystal_size_max 0.31
_exptl_crystal_size_mid 0.29
_exptl_crystal_size_min 0.02
_refine_diff_density_max 1.113
_refine_diff_density_min -1.681
_refine_ls_extinction_coef 0.0032(8)
_refine_ls_extinction_expression Fc^*^=kFc[1+0.001xFc^2^\l^3^/sin(2\q)]^-1/4^
_refine_ls_extinction_method 'SHELXL97 (Sheldrick, 1997)'
_refine_ls_goodness_of_fit_ref 1.054
_refine_ls_hydrogen_treatment constr
_refine_ls_matrix_type full
_refine_ls_number_parameters 48
_refine_ls_number_reflns 1430
_refine_ls_number_restraints 0
_refine_ls_restrained_S_all 1.054
_refine_ls_R_factor_all 0.0460
_refine_ls_R_factor_gt 0.0394
_refine_ls_shift/su_max 0.000
_refine_ls_shift/su_mean 0.000
_refine_ls_structure_factor_coef Fsqd
_refine_ls_weighting_details 'calc w = 1/[\s^2^(Fo^2^)+(0.0792P)^2^+0.139P] where P=(Fo^2^+2Fc^2^)/3'
_refine_ls_weighting_scheme calc
_refine_ls_wR_factor_gt 0.1101
_refine_ls_wR_factor_ref 0.1149
_reflns_number_gt 1181
_reflns_number_total 1430
_reflns_threshold_expression I>2\s(I)
_cod_data_source_file bc1044.cif
_cod_data_source_block I
_cod_depositor_comments
;
The following automatic conversions were performed:

'_exptl_crystal_density_meas' value 'not measured' was changed to '?'
- the value is perceived as not measured.

Automatic conversion script
Id: cif_fix_values 3008 2015-01-20 13:52:24Z robertas 

2019-11-18
Z value and formula fixed to values more according to usual
chemical conventions.                 miguel
;
_cod_original_formula_sum 'C H5 As N O2'
_cod_original_formula_weight 137.98
_cod_original_formula_moiety '0.5C2 H10 N2 2+ , As O2 -'
_cod_original_formula_iupac '(C2 H10 N2)0.5 [As O2]'
_cod_original_formula_units_Z 8
_cod_original_sg_symbol_H-M 'I 2/a'
_cod_database_code 2013926
_cod_database_fobs_code 2013926

loop_
_symmetry_equiv_pos_as_xyz
'x, y, z'
'-x+1/2, y, -z'
'x+1/2, y+1/2, z+1/2'
'-x+1, y+1/2, -z+1/2'
'-x, -y, -z'
'x-1/2, -y, z'
'-x+1/2, -y+1/2, -z+1/2'
'x, -y+1/2, z+1/2'

loop_
_atom_site_label
_atom_site_fract_x
_atom_site_fract_y
_atom_site_fract_z
_atom_site_U_iso_or_equiv
_atom_site_adp_type
_atom_site_calc_flag
_atom_site_refinement_flags
_atom_site_occupancy
_atom_site_disorder_assembly
_atom_site_disorder_group
_atom_site_type_symbol
N 0.2497(2) 0.0011(4) 0.3599(2) 0.0275(5) Uani d . 1 . . N
H1 0.1979 0.0032 0.3138 0.041 Uiso calc R 1 . . H
H2 0.2883 -0.1557 0.3522 0.041 Uiso calc R 1 . . H
H3 0.2896 0.1558 0.3528 0.041 Uiso calc R 1 . . H
C 0.2058(2) 0.0010(5) 0.4606(2) 0.0280(6) Uani d . 1 . . C
H4 0.1624 -0.1675 0.4688 0.034 Uiso calc R 1 . . H
H5 0.1624 0.1695 0.4688 0.034 Uiso calc R 1 . . H
As 0.48708(2) 0.51719(5) 0.33079(2) 0.02731(15) Uani d . 1 . . As
O1 0.3543(2) 0.4989(3) 0.3369(2) 0.0352(5) Uani d . 1 . . O
O2 0.49976(18) 0.8904(5) 0.29703(19) 0.0446(6) Uani d . 1 . . O

loop_
_atom_site_aniso_label
_atom_site_aniso_U_11
_atom_site_aniso_U_22
_atom_site_aniso_U_33
_atom_site_aniso_U_12
_atom_site_aniso_U_13
_atom_site_aniso_U_23
N 0.0311(12) 0.0232(11) 0.0283(11) -0.0023(6) 0.0027(9) 0.0009(6)
C 0.0241(12) 0.0331(15) 0.0269(12) 0.0000(7) 0.0034(9) 0.0002(8)
As 0.0255(2) 0.01769(18) 0.0387(2) -0.00149(7) 0.00033(13) 0.00244(8)
O1 0.0280(11) 0.0219(10) 0.0565(16) -0.0018(5) 0.0131(10) -0.0007(7)
O2 0.0637(14) 0.0166(9) 0.0549(14) -0.0066(8) 0.0222(11) -0.0019(9)

loop_
_atom_type_symbol
_atom_type_description
_atom_type_scat_dispersion_real
_atom_type_scat_dispersion_imag
_atom_type_scat_source
C C 0.0033 0.0016 'International Tables Vol C Tables 4.2.6.8 and 6.1.1.4'
H H 0.0000 0.0000 'International Tables Vol C Tables 4.2.6.8 and 6.1.1.4'
N N 0.0061 0.0033 'International Tables Vol C Tables 4.2.6.8 and 6.1.1.4'
O O 0.0106 0.0060 'International Tables Vol C Tables 4.2.6.8 and 6.1.1.4'
As As 0.0499 2.0058 'International Tables Vol C Tables 4.2.6.8 and 6.1.1.4'

loop_
_geom_angle_atom_site_label_1
_geom_angle_atom_site_label_2
_geom_angle_atom_site_label_3
_geom_angle_site_symmetry_1
_geom_angle_site_symmetry_3
_geom_angle
_geom_angle_publ_flag
C N H1 . . 109.5 ?
C N H2 . . 109.5 ?
H1 N H2 . . 109.5 ?
C N H3 . . 109.5 ?
H1 N H3 . . 109.5 ?
H2 N H3 . . 109.5 ?
N C C . 2_556 109.5(3) ?
N C H4 . . 109.8 ?
C C H4 2_556 . 109.8 ?
N C H5 . . 109.8 ?
C C H5 2_556 . 109.8 ?
H4 C H5 . . 108.2 ?
O1 As O2 . . 99.04(10) yes
O1 As O2 . 4_545 98.57(13) yes
O2 As O2 . 4_545 93.93(7) yes
As O2 As . 4 123.99(13) yes

loop_
_geom_bond_atom_site_label_1
_geom_bond_atom_site_label_2
_geom_bond_site_symmetry_2
_geom_bond_distance
_geom_bond_publ_flag
N C . 1.472(4) ?
N H1 . 0.8900 ?
N H2 . 0.8900 ?
N H3 . 0.8900 ?
C C 2_556 1.520(7) ?
C H4 . 0.9700 ?
C H5 . 0.9700 ?
As O1 . 1.705(3) yes
As O2 . 1.806(2) yes
As O2 4_545 1.817(3) yes
O2 As 4 1.817(3) ?

loop_
_geom_hbond_atom_site_label_D
_geom_hbond_atom_site_label_H
_geom_hbond_atom_site_label_A
_geom_hbond_site_symmetry_A
_geom_hbond_distance_DH
_geom_hbond_distance_HA
_geom_hbond_distance_DA
_geom_hbond_angle_DHA
_geom_hbond_publ_flag
N H1 O1 7 0.89 2.10 2.905(4) 150 yes
N H1 O2 6_565 0.89 2.58 3.318(4) 140 yes
N H2 O1 1_545 0.89 1.83 2.719(3) 174 yes
N H3 O1 . 0.89 1.82 2.701(3) 172 yes

loop_
_geom_torsion_atom_site_label_1
_geom_torsion_atom_site_label_2
_geom_torsion_atom_site_label_3
_geom_torsion_atom_site_label_4
_geom_torsion_site_symmetry_1
_geom_torsion_site_symmetry_3
_geom_torsion_site_symmetry_4
_geom_torsion
O1 As O2 As . . 4 -96.58(18)
O2 As O2 As 4_545 . 4 2.76(7)
N C C N . 2_556 2_556 180.0(3)
